data_7052684
loop_
_publ_author_name
'Man, Bradley Y.-W.'
'Bhadbhade, Mohan'
'Messerle, Barbara A.'

_publ_section_title
;
 Rhodium(i) complexes bearing N-donor ligands: catalytic activity
 towards intramolecular cyclization of alkynoic acids and ligand
 lability
;
_journal_issue 8
_journal_name_full 'New Journal of Chemistry'
_journal_page_first 1730
_journal_paper_doi 10.1039/c1nj20094a
_journal_volume 35
_journal_year 2011
_chemical_formula_moiety 'C32 H12 B F24, C23 H23 N7 Rh, 0.5 (C6 H14)'
_chemical_formula_sum 'C58 H42 B F24 N7 Rh'
_chemical_formula_weight 1406.71
_chemical_name_systematic
;
?
;
_space_group_IT_number 15
_symmetry_cell_setting monoclinic
_symmetry_space_group_name_Hall '-C 2yc'
_symmetry_space_group_name_H-M 'C 1 2/c 1'
_atom_sites_solution_hydrogens geom
_atom_sites_solution_primary direct
_atom_sites_solution_secondary difmap
_audit_creation_method SHELXL-97
_cell_angle_alpha 90.00
_cell_angle_beta 102.9690(10)
_cell_angle_gamma 90.00
_cell_formula_units_Z 8
_cell_length_a 40.121(2)
_cell_length_b 12.7579(7)
_cell_length_c 24.5524(12)
_cell_measurement_reflns_used 9964
_cell_measurement_temperature 150(2)
_cell_measurement_theta_max 28.93
_cell_measurement_theta_min 2.26
_cell_volume 12246.8(11)
_computing_cell_refinement '<i>APEX2 </i>(Bruker, 2007)'
_computing_data_collection '<i>APEX2 </i>(Bruker, 2007)'
_computing_data_reduction '<i>APEX2 </i>(Bruker, 2007)'
_computing_molecular_graphics '<i>SHELXTL-Plus</i> (Sheldrick, 2008)'
_computing_structure_refinement '<i>SHELXL-97</i> (Sheldrick, 2008)'
_computing_structure_solution '<i>SHELXS-97</i> (Sheldrick, 2008)'
_diffrn_ambient_temperature 150(2)
_diffrn_measured_fraction_theta_full 0.997
_diffrn_measured_fraction_theta_max 0.997
_diffrn_measurement_device_type 'Bruker kappa APEXII CCD Diffractometer'
_diffrn_measurement_method '\f scans, and \w scans with \k offsets'
_diffrn_radiation_monochromator graphite
_diffrn_radiation_source 'fine-focus sealed tube'
_diffrn_radiation_type MoK\a
_diffrn_radiation_wavelength 0.71073
_diffrn_reflns_av_R_equivalents 0.0529
_diffrn_reflns_av_sigmaI/netI 0.0476
_diffrn_reflns_limit_h_max 47
_diffrn_reflns_limit_h_min -46
_diffrn_reflns_limit_k_max 15
_diffrn_reflns_limit_k_min -13
_diffrn_reflns_limit_l_max 29
_diffrn_reflns_limit_l_min -17
_diffrn_reflns_number 41524
_diffrn_reflns_theta_full 25.00
_diffrn_reflns_theta_max 25.00
_diffrn_reflns_theta_min 2.26
_exptl_absorpt_coefficient_mu 0.396
_exptl_absorpt_correction_T_max 0.9555
_exptl_absorpt_correction_T_min 0.8844
_exptl_absorpt_correction_type multi-scan
_exptl_absorpt_process_details 'SADABS (Bruker, 2001)'
_exptl_crystal_colour yellow
_exptl_crystal_density_diffrn 1.526
_exptl_crystal_density_method 'not measured'
_exptl_crystal_description Blocks
_exptl_crystal_F_000 5640
_exptl_crystal_size_max 0.32
_exptl_crystal_size_mid 0.23
_exptl_crystal_size_min 0.12
_refine_diff_density_max 1.674
_refine_diff_density_min -0.850
_refine_diff_density_rms 0.101
_refine_ls_extinction_method none
_refine_ls_goodness_of_fit_ref 1.373
_refine_ls_hydrogen_treatment constr
_refine_ls_matrix_type full
_refine_ls_number_parameters 1119
_refine_ls_number_reflns 10754
_refine_ls_number_restraints 489
_refine_ls_restrained_S_all 1.440
_refine_ls_R_factor_all 0.0726
_refine_ls_R_factor_gt 0.0575
_refine_ls_shift/su_max 0.002
_refine_ls_shift/su_mean 0.000
_refine_ls_structure_factor_coef Fsqd
_refine_ls_weighting_details 'calc w=1/[\s^2^(Fo^2^)+(0.1000P)^2^+0.4249P] where P=(Fo^2^+2Fc^2^)/3'
_refine_ls_weighting_scheme calc
_refine_ls_wR_factor_gt 0.1734
_refine_ls_wR_factor_ref 0.1860
_reflns_number_gt 8605
_reflns_number_total 10754
_reflns_threshold_expression >2sigma(I)
_cod_data_source_file c1nj20094a.txt
_cod_data_source_block 4a
_cod_depositor_comments
;
The following automatic conversions were performed:

'_symmetry_cell_setting' value 'Monoclinic' changed to 'monoclinic'
according to /home/saulius/struct/CIF-dictionaries/cif_core.dic
dictionary named 'cif_core.dic' version 2.4.1 from
2010-06-29.

'_exptl_absorpt_correction_type' value 'Multi-scan'
changed to 'multi-scan' according to
/home/saulius/struct/CIF-dictionaries/cif_core.dic dictionary named
'cif_core.dic' version 2.4.1 from 2010-06-29.

Automatic conversion script
Id: cif_fix_values 1715 2011-07-08 13:25:40Z adriana 
;
_cod_original_cell_volume 12246.9(11)
_cod_original_sg_symbol_H-M C2/c
_cod_database_code 7052684

loop_
_symmetry_equiv_pos_as_xyz
'x, y, z'
'-x, y, -z+1/2'
'x+1/2, y+1/2, z'
'-x+1/2, y+1/2, -z+1/2'
'-x, -y, -z'
'x, -y, z-1/2'
'-x+1/2, -y+1/2, -z'
'x+1/2, -y+1/2, z-1/2'

loop_
_atom_site_label
_atom_site_type_symbol
_atom_site_fract_x
_atom_site_fract_y
_atom_site_fract_z
_atom_site_U_iso_or_equiv
_atom_site_adp_type
_atom_site_occupancy
_atom_site_symmetry_multiplicity
_atom_site_calc_flag
_atom_site_refinement_flags
_atom_site_disorder_assembly
_atom_site_disorder_group
Rh1 Rh 0.424567(8) 0.71434(3) 0.503839(13) 0.02591(15) Uani 1 1 d . . .
N1 N 0.44233(13) 0.2927(4) 0.6059(2) 0.0636(15) Uani 1 1 d . . .
H1A H 0.4539 0.2924 0.6409 0.076 Uiso 1 1 calc R . .
H1B H 0.4441 0.2396 0.5839 0.076 Uiso 1 1 calc R . .
C1 C 0.35230(10) 0.6293(3) 0.52189(15) 0.0230(9) Uani 1 1 d . . .
C2 C 0.37806(10) 0.5436(3) 0.54355(16) 0.0247(9) Uani 1 1 d . . .
C3 C 0.38122(11) 0.4589(3) 0.50951(18) 0.0307(10) Uani 1 1 d . . .
H3 H 0.3688 0.4580 0.4717 0.037 Uiso 1 1 calc R . .
C4 C 0.40243(12) 0.3759(4) 0.5305(2) 0.0398(12) Uani 1 1 d . . .
H4 H 0.4042 0.3178 0.5071 0.048 Uiso 1 1 calc R . .
C5 C 0.42122(12) 0.3768(4) 0.5855(2) 0.0408(12) Uani 1 1 d . . .
C6 C 0.41805(12) 0.4604(4) 0.6193(2) 0.0417(12) Uani 1 1 d . . .
H6 H 0.4306 0.4611 0.6570 0.050 Uiso 1 1 calc R . .
C7 C 0.39648(11) 0.5442(4) 0.59866(17) 0.0310(10) Uani 1 1 d . . .
H7 H 0.3944 0.6016 0.6223 0.037 Uiso 1 1 calc R . .
N11 N 0.35118(8) 0.6487(3) 0.46202(13) 0.0218(7) Uani 1 1 d . . .
N12 N 0.38060(8) 0.6723(3) 0.44574(13) 0.0248(8) Uani 1 1 d . . .
C13 C 0.37273(12) 0.6654(4) 0.39025(16) 0.0314(10) Uani 1 1 d . . .
H13 H 0.3882 0.6791 0.3669 0.038 Uiso 1 1 calc R . .
C14 C 0.33886(12) 0.6356(4) 0.37106(18) 0.0379(12) Uani 1 1 d . . .
H14 H 0.3272 0.6254 0.3333 0.045 Uiso 1 1 calc R . .
C15 C 0.32580(11) 0.6238(4) 0.41676(17) 0.0304(10) Uani 1 1 d . . .
H15 H 0.3032 0.6023 0.4173 0.037 Uiso 1 1 calc R . .
N21 N 0.36165(8) 0.7280(3) 0.55279(14) 0.0245(8) Uani 1 1 d . . .
N22 N 0.39215(9) 0.7735(3) 0.55105(14) 0.0276(8) Uani 1 1 d . . .
C23 C 0.39562(12) 0.8529(4) 0.58792(19) 0.0377(12) Uani 1 1 d . . .
H23 H 0.4145 0.8997 0.5958 0.045 Uiso 1 1 calc R . .
C24 C 0.36824(12) 0.8571(4) 0.6126(2) 0.0441(13) Uani 1 1 d . . .
H24 H 0.3647 0.9063 0.6398 0.053 Uiso 1 1 calc R . .
C25 C 0.34689(12) 0.7758(4) 0.59024(19) 0.0378(12) Uani 1 1 d . . .
H25 H 0.3259 0.7571 0.5994 0.045 Uiso 1 1 calc R . .
N31 N 0.31845(8) 0.6005(3) 0.52732(14) 0.0263(8) Uani 1 1 d . . .
N32 N 0.29185(9) 0.6696(3) 0.51160(15) 0.0333(9) Uani 1 1 d . . .
C33 C 0.26532(11) 0.6195(4) 0.52068(19) 0.0357(11) Uani 1 1 d . . .
H33 H 0.2430 0.6484 0.5147 0.043 Uiso 1 1 calc R . .
C34 C 0.27391(12) 0.5171(4) 0.5405(2) 0.0458(13) Uani 1 1 d . . .
H34 H 0.2590 0.4652 0.5493 0.055 Uiso 1 1 calc R . .
C35 C 0.30773(11) 0.5084(4) 0.54411(19) 0.0363(11) Uani 1 1 d . . .
H35 H 0.3215 0.4486 0.5562 0.044 Uiso 1 1 calc R . .
C41 C 0.45936(11) 0.6095(4) 0.4799(2) 0.0356(11) Uani 1 1 d . . .
H41 H 0.4444 0.5539 0.4648 0.043 Uiso 1 1 calc R . .
C42 C 0.46224(12) 0.7064(4) 0.4555(2) 0.0366(11) Uani 1 1 d . . .
H42 H 0.4495 0.7309 0.4204 0.044 Uiso 1 1 calc R . .
C43 C 0.49051(12) 0.7658(4) 0.4971(2) 0.0419(12) Uani 1 1 d . . .
H43 H 0.5011 0.8274 0.4823 0.050 Uiso 1 1 calc R . .
C44 C 0.47183(12) 0.7867(4) 0.5435(2) 0.0392(12) Uani 1 1 d . . .
H44 H 0.4638 0.8523 0.5537 0.047 Uiso 1 1 calc R . .
C45 C 0.46890(11) 0.6898(4) 0.5680(2) 0.0361(11) Uani 1 1 d . . .
H45 H 0.4585 0.6761 0.5985 0.043 Uiso 1 1 calc R . .
C46 C 0.48548(11) 0.6103(4) 0.5366(2) 0.0389(11) Uani 1 1 d . . .
H46 H 0.4920 0.5412 0.5551 0.047 Uiso 1 1 calc R . .
C47 C 0.51415(12) 0.6763(4) 0.5213(2) 0.0470(13) Uani 1 1 d . . .
H47A H 0.5319 0.6974 0.5544 0.056 Uiso 1 1 calc R . .
H47B H 0.5248 0.6419 0.4932 0.056 Uiso 1 1 calc R . .
B1 B 0.38294(11) 0.1099(4) 0.75049(18) 0.0223(10) Uani 1 1 d . . .
C51 C 0.37635(10) 0.0800(3) 0.81209(16) 0.0219(9) Uani 1 1 d . . .
C52 C 0.34500(11) 0.0965(3) 0.82572(17) 0.0284(10) Uani 1 1 d . . .
H52 H 0.3268 0.1244 0.7978 0.034 Uiso 1 1 calc R . .
C53 C 0.33889(11) 0.0748(4) 0.87750(18) 0.0319(10) Uani 1 1 d . . .
C54 C 0.36487(12) 0.0348(4) 0.91984(18) 0.0359(11) Uani 1 1 d . . .
H54 H 0.3609 0.0187 0.9556 0.043 Uiso 1 1 calc R . .
C55 C 0.39683(12) 0.0192(4) 0.90795(17) 0.0320(10) Uani 1 1 d . . .
C56 C 0.40241(11) 0.0411(3) 0.85518(16) 0.0267(9) Uani 1 1 d . . .
H56 H 0.4245 0.0294 0.8482 0.032 Uiso 1 1 calc R . .
C57 C 0.30457(13) 0.0879(4) 0.8897(2) 0.0453(13) Uani 1 1 d . . .
F1 F 0.28526(9) 0.1570(3) 0.85573(17) 0.0770(11) Uani 1 1 d . . .
F2 F 0.28710(9) -0.0008(3) 0.88506(18) 0.0757(11) Uani 1 1 d . . .
F3 F 0.30582(9) 0.1232(3) 0.94114(15) 0.0783(12) Uani 1 1 d . . .
C58 C 0.42486(14) -0.0295(4) 0.95104(19) 0.0449(13) Uani 1 1 d . . .
F4 F 0.42029(11) -0.0175(5) 1.00223(13) 0.1024(17) Uani 1 1 d . . .
F5 F 0.42854(13) -0.1277(3) 0.9427(2) 0.126(2) Uani 1 1 d . . .
F6 F 0.45502(9) 0.0138(3) 0.95330(14) 0.0758(11) Uani 1 1 d . . .
C61 C 0.41413(10) 0.0398(3) 0.73511(15) 0.0216(9) Uani 1 1 d . . .
C62 C 0.41630(10) -0.0670(3) 0.74796(16) 0.0233(9) Uani 1 1 d . . .
H62 H 0.4010 -0.0960 0.7684 0.028 Uiso 1 1 calc R . .
C63 C 0.44016(10) -0.1322(3) 0.73181(16) 0.0248(9) Uani 1 1 d . A .
C64 C 0.46260(10) -0.0941(3) 0.70286(16) 0.0250(9) Uani 1 1 d . . .
H64 H 0.4789 -0.1390 0.6921 0.030 Uiso 1 1 calc R . .
C65 C 0.46142(10) 0.0112(3) 0.68926(15) 0.0220(9) Uani 1 1 d . . .
C66 C 0.43725(9) 0.0764(3) 0.70502(15) 0.0222(9) Uani 1 1 d . . .
H66 H 0.4366 0.1483 0.6948 0.027 Uiso 1 1 calc R . .
C67 C 0.44155(9) -0.2475(3) 0.74784(13) 0.0384(7) Uani 1 1 d DU . .
F7A F 0.41077(10) -0.2834(5) 0.7516(3) 0.0463(14) Uani 0.50 1 d PDU A 1
F8A F 0.45139(14) -0.3065(5) 0.7095(2) 0.0387(13) Uani 0.50 1 d PDU A 1
F9A F 0.46297(13) -0.2644(6) 0.79668(16) 0.0396(13) Uani 0.50 1 d PDU A 1
F7B F 0.41107(16) -0.2907(9) 0.7263(4) 0.0410(19) Uani 0.25 1 d PDU A 2
F8B F 0.4643(2) -0.3009(9) 0.7266(4) 0.0448(19) Uani 0.25 1 d PDU A 2
F9B F 0.4486(3) -0.2658(10) 0.80246(19) 0.0427(19) Uani 0.25 1 d PDU A 2
F7C F 0.4194(2) -0.2774(9) 0.7783(4) 0.0425(18) Uani 0.25 1 d PDU A 3
F8C F 0.4374(3) -0.3127(9) 0.7046(4) 0.0421(19) Uani 0.25 1 d PDU A 3
F9C F 0.47269(15) -0.2683(10) 0.7800(4) 0.0415(19) Uani 0.25 1 d PDU A 3
C68 C 0.48514(10) 0.0542(3) 0.65626(17) 0.0265(9) Uani 1 1 d . . .
F10 F 0.51214(6) -0.0070(2) 0.65670(11) 0.0410(7) Uani 1 1 d . . .
F11 F 0.46973(7) 0.0669(2) 0.60174(10) 0.0386(7) Uani 1 1 d . . .
F12 F 0.49756(6) 0.1487(2) 0.67376(11) 0.0373(6) Uani 1 1 d . . .
C71 C 0.39004(10) 0.2370(3) 0.75220(16) 0.0234(9) Uani 1 1 d . . .
C72 C 0.42222(11) 0.2801(3) 0.77640(16) 0.0250(9) Uani 1 1 d . . .
H72 H 0.4411 0.2344 0.7889 0.030 Uiso 1 1 calc R . .
C73 C 0.42718(11) 0.3871(3) 0.78255(17) 0.0294(10) Uani 1 1 d . B .
C74 C 0.40054(12) 0.4569(3) 0.76404(17) 0.0325(10) Uani 1 1 d . . .
H74 H 0.4041 0.5304 0.7679 0.039 Uiso 1 1 calc R . .
C75 C 0.36880(12) 0.4171(4) 0.73991(17) 0.0322(10) Uani 1 1 d . C .
C76 C 0.36380(11) 0.3090(3) 0.73438(16) 0.0255(9) Uani 1 1 d . . .
H76 H 0.3416 0.2835 0.7178 0.031 Uiso 1 1 calc R . .
C77 C 0.46113(9) 0.4337(3) 0.80884(14) 0.0450(8) Uani 1 1 d DU . .
F13A F 0.47149(17) 0.5023(3) 0.7754(2) 0.0329(12) Uani 0.50 1 d PDU B 1
F14A F 0.48534(17) 0.3636(4) 0.8255(3) 0.0524(16) Uani 0.50 1 d PDU B 1
F15A F 0.45892(17) 0.4897(4) 0.85502(17) 0.0472(13) Uani 0.50 1 d PDU B 1
F13B F 0.4772(3) 0.4670(9) 0.7705(4) 0.0533(19) Uani 0.25 1 d PDU B 2
F14B F 0.4821(3) 0.3700(8) 0.8434(4) 0.039(2) Uani 0.25 1 d PDU B 2
F15B F 0.4571(4) 0.5182(6) 0.8396(4) 0.048(2) Uani 0.25 1 d PDU B 2
F13C F 0.4678(4) 0.5273(5) 0.7894(5) 0.046(2) Uani 0.25 1 d PDU B 3
F14C F 0.4839(2) 0.3680(7) 0.7927(5) 0.0509(19) Uani 0.25 1 d PDU B 3
F15C F 0.4707(3) 0.4374(9) 0.86404(19) 0.0580(19) Uani 0.25 1 d PDU B 3
C78 C 0.33901(9) 0.4889(3) 0.71776(14) 0.0437(8) Uani 1 1 d DU . .
F16A F 0.34871(16) 0.5839(4) 0.7049(2) 0.0460(13) Uani 0.50 1 d PDU C 1
F17A F 0.31927(16) 0.4508(4) 0.67006(18) 0.0460(14) Uani 0.50 1 d PDU C 1
F18A F 0.31831(15) 0.5010(5) 0.7526(2) 0.0440(13) Uani 0.50 1 d PDU C 1
F16B F 0.3465(3) 0.5884(5) 0.7323(5) 0.053(2) Uani 0.25 1 d PDU C 2
F17B F 0.3290(3) 0.4868(9) 0.66241(19) 0.0480(19) Uani 0.25 1 d PDU C 2
F18B F 0.3121(2) 0.4629(9) 0.7382(4) 0.0427(18) Uani 0.25 1 d PDU C 2
F16C F 0.3469(3) 0.5609(8) 0.6835(4) 0.0447(19) Uani 0.25 1 d PDU C 3
F17C F 0.3103(2) 0.4426(8) 0.6907(4) 0.050(2) Uani 0.25 1 d PDU C 3
F18C F 0.3314(3) 0.5404(8) 0.7608(3) 0.0483(19) Uani 0.25 1 d PDU C 3
C81 C 0.35010(10) 0.0804(3) 0.69944(16) 0.0231(9) Uani 1 1 d . . .
C82 C 0.34694(11) 0.1267(3) 0.64662(17) 0.0288(10) Uani 1 1 d . . .
H82 H 0.3631 0.1784 0.6418 0.035 Uiso 1 1 calc R . .
C83 C 0.32083(12) 0.0994(4) 0.60101(17) 0.0332(11) Uani 1 1 d . D .
C84 C 0.29722(12) 0.0237(4) 0.60652(18) 0.0383(12) Uani 1 1 d . . .
H84 H 0.2792 0.0058 0.5757 0.046 Uiso 1 1 calc R . .
C85 C 0.30018(10) -0.0253(4) 0.65738(18) 0.0300(10) Uani 1 1 d . E .
C86 C 0.32606(10) 0.0028(3) 0.70335(17) 0.0260(9) Uani 1 1 d . . .
H86 H 0.3274 -0.0317 0.7381 0.031 Uiso 1 1 calc R . .
C87 C 0.31957(11) 0.1521(3) 0.54579(15) 0.0572(10) Uani 1 1 d DU . .
F19A F 0.29831(18) 0.1095(6) 0.5023(2) 0.0632(17) Uani 0.50 1 d PDU D 1
F20A F 0.35093(13) 0.1442(6) 0.5326(3) 0.0635(14) Uani 0.50 1 d PDU D 1
F21A F 0.3135(2) 0.2535(4) 0.5464(3) 0.0683(17) Uani 0.50 1 d PDU D 1
F19B F 0.3374(3) 0.1053(10) 0.5133(5) 0.068(2) Uani 0.25 1 d PDU D 2
F20B F 0.3310(4) 0.2507(5) 0.5528(5) 0.047(2) Uani 0.25 1 d PDU D 2
F21B F 0.28717(16) 0.1585(11) 0.5167(5) 0.061(2) Uani 0.25 1 d PDU D 2
F19C F 0.3139(4) 0.0813(7) 0.5047(4) 0.050(2) Uani 0.25 1 d PDU D 3
F20C F 0.3451(3) 0.2124(11) 0.5389(5) 0.063(2) Uani 0.25 1 d PDU D 3
F21C F 0.2914(3) 0.2134(10) 0.5356(5) 0.062(2) Uani 0.25 1 d PDU D 3
C88 C 0.27553(9) -0.1108(3) 0.66440(14) 0.0492(9) Uani 1 1 d DU . .
F22A F 0.26104(14) -0.1531(5) 0.61454(17) 0.0404(14) Uani 0.50 1 d PDU E 1
F23A F 0.25006(15) -0.0780(5) 0.6865(3) 0.0593(15) Uani 0.50 1 d PDU E 1
F24A F 0.29089(17) -0.1899(5) 0.6960(2) 0.0526(16) Uani 0.50 1 d PDU E 1
F22B F 0.2503(2) -0.1344(12) 0.6214(3) 0.055(2) Uani 0.25 1 d PDU E 2
F23B F 0.2621(3) -0.0958(10) 0.7089(3) 0.0517(18) Uani 0.25 1 d PDU E 2
F24B F 0.2949(3) -0.1976(8) 0.6760(5) 0.049(2) Uani 0.25 1 d PDU E 2
F22C F 0.2706(3) -0.1812(9) 0.6236(4) 0.054(2) Uani 0.25 1 d PDU E 3
F23C F 0.2452(2) -0.0623(9) 0.6603(5) 0.052(2) Uani 0.25 1 d PDU E 3
F24C F 0.2817(3) -0.1618(9) 0.7127(3) 0.054(2) Uani 0.25 1 d PDU E 3
C1H C 0.2397(3) 0.7379(11) 0.8127(6) 0.070(2) Uani 0.50 1 d PU . .
H1H1 H 0.2396 0.8095 0.7983 0.105 Uiso 0.50 1 calc PR . .
H1H2 H 0.2184 0.7250 0.8248 0.105 Uiso 0.50 1 calc PR . .
H1H3 H 0.2417 0.6880 0.7833 0.105 Uiso 0.50 1 calc PR . .
C2H C 0.2707(3) 0.7239(11) 0.8634(6) 0.0699(18) Uani 0.50 1 d PU . .
H2H1 H 0.2697 0.7766 0.8926 0.084 Uiso 0.50 1 calc PR . .
H2H2 H 0.2702 0.6532 0.8799 0.084 Uiso 0.50 1 calc PR . .
C3H C 0.3039(3) 0.7382(11) 0.8417(6) 0.0684(17) Uani 0.50 1 d PU . .
H3H1 H 0.3009 0.6991 0.8061 0.082 Uiso 0.50 1 calc PR . .
H3H2 H 0.3056 0.8134 0.8327 0.082 Uiso 0.50 1 calc PR . .
C4H C 0.3364(4) 0.7070(11) 0.8766(6) 0.0701(17) Uani 0.50 1 d PU . .
H4H1 H 0.3389 0.7455 0.9123 0.084 Uiso 0.50 1 calc PR . .
H4H2 H 0.3344 0.6318 0.8853 0.084 Uiso 0.50 1 calc PR . .
C5H C 0.3662(4) 0.7178(11) 0.8605(6) 0.0712(18) Uani 0.50 1 d PU . .
H5H1 H 0.3610 0.7283 0.8196 0.085 Uiso 0.50 1 calc PR . .
H5H2 H 0.3776 0.7822 0.8780 0.085 Uiso 0.50 1 calc PR . .
C6H C 0.3869(4) 0.6428(11) 0.8724(5) 0.071(2) Uani 0.50 1 d PU . .
H6H1 H 0.3750 0.5768 0.8601 0.107 Uiso 0.50 1 calc PR . .
H6H2 H 0.3960 0.6406 0.9129 0.107 Uiso 0.50 1 calc PR . .
H6H3 H 0.4057 0.6525 0.8534 0.107 Uiso 0.50 1 calc PR . .

loop_
_atom_site_aniso_label
_atom_site_aniso_U_11
_atom_site_aniso_U_22
_atom_site_aniso_U_33
_atom_site_aniso_U_23
_atom_site_aniso_U_13
_atom_site_aniso_U_12
Rh1 0.0220(2) 0.0268(2) 0.0296(2) -0.00289(13) 0.00717(14) -0.00064(13)
N1 0.060(3) 0.046(3) 0.081(4) 0.029(2) 0.007(3) 0.021(2)
C1 0.022(2) 0.027(2) 0.0202(19) 0.0008(16) 0.0062(15) 0.0015(17)
C2 0.023(2) 0.025(2) 0.029(2) 0.0059(17) 0.0102(16) 0.0029(17)
C3 0.029(2) 0.027(2) 0.038(2) 0.0028(19) 0.0096(18) 0.0026(18)
C4 0.037(3) 0.027(3) 0.058(3) 0.005(2) 0.018(2) 0.008(2)
C5 0.027(2) 0.034(3) 0.063(3) 0.022(2) 0.014(2) 0.009(2)
C6 0.036(3) 0.048(3) 0.039(3) 0.018(2) 0.003(2) 0.005(2)
C7 0.028(2) 0.035(3) 0.029(2) 0.0023(19) 0.0050(17) 0.0015(19)
N11 0.0210(17) 0.0249(19) 0.0200(16) 0.0003(13) 0.0056(13) 0.0020(14)
N12 0.0247(18) 0.0261(19) 0.0253(17) 0.0001(15) 0.0094(14) 0.0016(15)
C13 0.040(3) 0.036(3) 0.021(2) 0.0019(18) 0.0123(18) 0.002(2)
C14 0.043(3) 0.047(3) 0.021(2) -0.001(2) 0.0026(19) 0.002(2)
C15 0.026(2) 0.035(3) 0.027(2) -0.0025(18) -0.0015(17) -0.0008(19)
N21 0.0214(17) 0.028(2) 0.0231(17) -0.0044(14) 0.0034(13) 0.0041(14)
N22 0.0256(18) 0.029(2) 0.0290(18) -0.0059(15) 0.0071(14) -0.0005(15)
C23 0.034(2) 0.033(3) 0.042(3) -0.016(2) -0.001(2) 0.000(2)
C24 0.038(3) 0.050(3) 0.044(3) -0.026(2) 0.009(2) 0.004(2)
C25 0.029(2) 0.050(3) 0.036(2) -0.013(2) 0.0111(19) 0.005(2)
N31 0.0216(17) 0.030(2) 0.0285(18) 0.0047(15) 0.0085(14) 0.0061(15)
N32 0.0239(19) 0.037(2) 0.038(2) 0.0016(17) 0.0067(15) 0.0095(17)
C33 0.022(2) 0.045(3) 0.040(3) 0.002(2) 0.0081(18) 0.000(2)
C34 0.028(3) 0.052(3) 0.060(3) 0.012(3) 0.015(2) -0.006(2)
C35 0.031(2) 0.034(3) 0.045(3) 0.006(2) 0.011(2) -0.002(2)
C41 0.028(2) 0.033(3) 0.049(3) -0.004(2) 0.016(2) 0.002(2)
C42 0.031(2) 0.042(3) 0.043(3) 0.002(2) 0.021(2) 0.003(2)
C43 0.033(3) 0.036(3) 0.061(3) 0.005(2) 0.021(2) -0.004(2)
C44 0.028(2) 0.033(3) 0.054(3) -0.008(2) 0.002(2) -0.002(2)
C45 0.023(2) 0.044(3) 0.040(3) 0.000(2) 0.0046(19) -0.006(2)
C46 0.027(2) 0.034(3) 0.055(3) 0.005(2) 0.009(2) 0.001(2)
C47 0.027(2) 0.050(3) 0.067(3) -0.006(3) 0.016(2) -0.006(2)
B1 0.021(2) 0.023(2) 0.024(2) -0.0024(18) 0.0065(17) -0.0019(19)
C51 0.026(2) 0.015(2) 0.025(2) -0.0022(16) 0.0065(16) -0.0016(16)
C52 0.028(2) 0.027(2) 0.031(2) -0.0031(18) 0.0091(17) -0.0003(18)
C53 0.034(2) 0.028(2) 0.037(2) -0.0036(19) 0.0139(19) -0.0038(19)
C54 0.048(3) 0.037(3) 0.026(2) -0.0003(19) 0.016(2) -0.006(2)
C55 0.041(3) 0.029(2) 0.025(2) -0.0018(18) 0.0063(18) 0.000(2)
C56 0.026(2) 0.026(2) 0.029(2) -0.0020(18) 0.0073(16) -0.0036(18)
C57 0.044(3) 0.050(3) 0.051(3) -0.007(3) 0.028(2) -0.003(3)
F1 0.049(2) 0.089(3) 0.107(3) 0.028(2) 0.0471(19) 0.0269(19)
F2 0.055(2) 0.059(2) 0.129(3) -0.022(2) 0.054(2) -0.0208(18)
F3 0.067(2) 0.109(3) 0.074(2) -0.041(2) 0.0475(19) -0.013(2)
C58 0.048(3) 0.053(3) 0.030(2) 0.006(2) 0.003(2) 0.000(3)
F4 0.095(3) 0.177(5) 0.0306(18) 0.024(2) 0.0048(19) 0.036(3)
F5 0.150(4) 0.039(2) 0.133(4) -0.005(2) -0.085(3) 0.030(2)
F6 0.051(2) 0.095(3) 0.068(2) 0.019(2) -0.0122(17) -0.001(2)
C61 0.0215(19) 0.022(2) 0.0196(18) -0.0020(16) 0.0014(15) -0.0024(16)
C62 0.024(2) 0.022(2) 0.025(2) -0.0009(16) 0.0075(15) -0.0038(17)
C63 0.027(2) 0.020(2) 0.026(2) -0.0008(16) 0.0018(16) -0.0014(17)
C64 0.026(2) 0.023(2) 0.025(2) -0.0053(17) 0.0042(16) 0.0014(17)
C65 0.0204(19) 0.023(2) 0.0217(19) -0.0017(16) 0.0036(15) 0.0001(16)
C66 0.022(2) 0.020(2) 0.0231(19) -0.0003(16) 0.0009(15) 0.0007(16)
C67 0.0497(18) 0.0241(15) 0.0450(16) 0.0013(13) 0.0181(14) -0.0020(14)
F7A 0.056(2) 0.028(3) 0.061(3) 0.003(3) 0.024(2) -0.011(2)
F8A 0.049(3) 0.020(2) 0.047(2) -0.008(2) 0.011(2) 0.000(3)
F9A 0.056(3) 0.032(3) 0.036(2) 0.017(2) 0.023(2) -0.001(3)
F7B 0.057(3) 0.020(4) 0.048(4) 0.005(4) 0.017(3) -0.011(3)
F8B 0.059(3) 0.025(4) 0.055(4) -0.003(4) 0.021(3) 0.003(3)
F9B 0.056(4) 0.030(4) 0.046(2) 0.009(3) 0.017(3) 0.003(4)
F7C 0.056(3) 0.024(4) 0.053(4) 0.006(3) 0.024(3) -0.004(3)
F8C 0.054(4) 0.025(4) 0.049(3) -0.004(3) 0.015(3) -0.003(4)
F9C 0.051(3) 0.028(4) 0.046(4) 0.014(4) 0.012(3) -0.006(3)
C68 0.022(2) 0.029(2) 0.028(2) 0.0014(18) 0.0056(16) 0.0021(18)
F10 0.0307(14) 0.0417(16) 0.0569(17) 0.0135(13) 0.0228(12) 0.0124(12)
F11 0.0404(15) 0.0523(18) 0.0242(12) 0.0053(11) 0.0095(11) 0.0013(13)
F12 0.0352(14) 0.0311(15) 0.0480(15) -0.0001(12) 0.0147(12) -0.0107(12)
C71 0.029(2) 0.025(2) 0.0192(19) -0.0006(16) 0.0109(16) 0.0017(18)
C72 0.028(2) 0.022(2) 0.025(2) 0.0022(16) 0.0058(17) 0.0026(17)
C73 0.038(2) 0.022(2) 0.027(2) 0.0038(17) 0.0053(18) -0.0049(19)
C74 0.049(3) 0.019(2) 0.029(2) 0.0001(18) 0.010(2) 0.000(2)
C75 0.042(3) 0.028(2) 0.028(2) 0.0036(18) 0.0104(19) 0.005(2)
C76 0.029(2) 0.024(2) 0.024(2) 0.0006(17) 0.0076(17) 0.0001(18)
C77 0.0482(18) 0.0289(17) 0.0519(18) 0.0093(13) -0.0015(15) -0.0084(13)
F13A 0.034(3) 0.008(2) 0.061(3) -0.004(2) 0.020(2) 0.004(2)
F14A 0.042(3) 0.033(2) 0.066(3) 0.013(2) -0.022(3) -0.0083(18)
F15A 0.059(3) 0.040(3) 0.032(2) 0.012(2) -0.013(2) -0.009(3)
F13B 0.055(4) 0.043(4) 0.058(3) 0.015(3) 0.003(3) -0.011(4)
F14B 0.035(4) 0.028(3) 0.051(4) 0.008(3) 0.002(3) -0.009(3)
F15B 0.059(4) 0.023(3) 0.054(4) 0.010(3) -0.006(4) -0.005(3)
F13C 0.051(4) 0.027(3) 0.060(4) 0.005(3) 0.009(4) -0.010(3)
F14C 0.045(4) 0.029(3) 0.067(4) 0.005(3) -0.011(4) -0.008(3)
F15C 0.060(4) 0.050(4) 0.053(2) 0.012(3) -0.010(3) -0.014(4)
C78 0.0553(19) 0.0353(18) 0.0417(17) 0.0099(14) 0.0135(13) 0.0156(16)
F16A 0.068(3) 0.033(2) 0.038(3) 0.011(2) 0.015(3) 0.015(2)
F17A 0.059(3) 0.041(3) 0.035(2) 0.018(2) 0.005(2) 0.012(2)
F18A 0.047(3) 0.037(3) 0.050(3) 0.006(2) 0.015(2) 0.018(2)
F16B 0.063(4) 0.035(3) 0.060(4) 0.010(3) 0.009(4) 0.013(3)
F17B 0.062(4) 0.041(4) 0.041(2) 0.019(3) 0.010(3) 0.019(4)
F18B 0.049(3) 0.035(4) 0.045(4) 0.009(4) 0.012(3) 0.019(3)
F16C 0.056(4) 0.039(4) 0.040(4) 0.014(3) 0.013(3) 0.019(3)
F17C 0.052(4) 0.041(4) 0.056(4) 0.011(3) 0.010(3) 0.017(3)
F18C 0.061(4) 0.044(4) 0.044(3) 0.012(3) 0.019(3) 0.024(3)
C81 0.024(2) 0.022(2) 0.024(2) -0.0043(16) 0.0080(16) 0.0022(17)
C82 0.033(2) 0.026(2) 0.028(2) -0.0043(18) 0.0071(17) -0.0027(18)
C83 0.044(3) 0.027(2) 0.026(2) -0.0021(18) 0.0029(19) -0.006(2)
C84 0.035(3) 0.045(3) 0.030(2) -0.004(2) -0.0033(19) 0.000(2)
C85 0.024(2) 0.031(2) 0.036(2) -0.0035(19) 0.0068(17) -0.0030(18)
C86 0.024(2) 0.027(2) 0.027(2) -0.0001(17) 0.0064(16) 0.0011(18)
C87 0.085(3) 0.051(2) 0.0295(16) -0.0010(15) 0.0000(17) -0.018(2)
F19A 0.093(4) 0.063(3) 0.025(2) -0.001(2) -0.004(3) -0.025(3)
F20A 0.089(3) 0.065(3) 0.034(3) 0.004(3) 0.010(2) -0.022(3)
F21A 0.106(4) 0.047(2) 0.043(3) 0.005(2) -0.001(3) -0.014(3)
F19B 0.103(4) 0.061(4) 0.035(4) -0.010(3) 0.007(3) -0.017(4)
F20B 0.070(5) 0.047(3) 0.019(4) 0.008(3) 0.000(4) -0.015(3)
F21B 0.089(3) 0.055(4) 0.029(4) -0.002(4) -0.010(3) -0.024(3)
F19C 0.069(5) 0.056(4) 0.022(3) -0.001(3) 0.000(4) -0.016(3)
F20C 0.094(4) 0.054(4) 0.037(4) 0.002(4) 0.001(4) -0.026(3)
F21C 0.095(4) 0.052(4) 0.033(4) 0.000(3) 0.003(4) -0.010(3)
C88 0.0358(18) 0.064(2) 0.0467(18) 0.0026(15) 0.0062(14) -0.0168(16)
F22A 0.018(3) 0.050(3) 0.050(2) 0.000(2) 0.0005(19) -0.014(2)
F23A 0.050(3) 0.081(3) 0.053(3) 0.000(3) 0.024(2) -0.021(2)
F24A 0.048(3) 0.065(3) 0.044(3) 0.018(3) 0.008(3) -0.026(2)
F22B 0.035(4) 0.070(4) 0.054(3) 0.002(3) 0.003(3) -0.025(3)
F23B 0.037(4) 0.066(4) 0.054(3) 0.001(4) 0.013(3) -0.018(3)
F24B 0.042(4) 0.059(4) 0.047(4) 0.007(4) 0.014(3) -0.016(3)
F22C 0.043(4) 0.060(4) 0.055(3) -0.002(3) 0.006(4) -0.020(3)
F23C 0.037(3) 0.067(4) 0.051(4) 0.004(3) 0.008(3) -0.016(3)
F24C 0.038(4) 0.071(4) 0.051(3) 0.011(3) 0.005(4) -0.022(3)
C1H 0.063(4) 0.061(5) 0.086(5) 0.033(4) 0.016(4) -0.020(4)
C2H 0.068(4) 0.061(4) 0.079(4) 0.012(3) 0.013(3) -0.018(3)
C3H 0.067(4) 0.061(4) 0.075(4) 0.006(3) 0.012(3) -0.016(3)
C4H 0.069(4) 0.064(4) 0.075(4) 0.002(3) 0.011(3) -0.013(3)
C5H 0.070(4) 0.067(4) 0.075(4) -0.001(3) 0.012(3) -0.013(3)
C6H 0.080(5) 0.066(5) 0.070(5) 0.001(4) 0.023(4) -0.009(4)

loop_
_atom_type_symbol
_atom_type_description
_atom_type_scat_dispersion_real
_atom_type_scat_dispersion_imag
_atom_type_scat_source
C C 0.0033 0.0016 'International Tables Vol C Tables 4.2.6.8 and 6.1.1.4'
H H 0.0000 0.0000 'International Tables Vol C Tables 4.2.6.8 and 6.1.1.4'
B B 0.0013 0.0007 'International Tables Vol C Tables 4.2.6.8 and 6.1.1.4'
N N 0.0061 0.0033 'International Tables Vol C Tables 4.2.6.8 and 6.1.1.4'
F F 0.0171 0.0103 'International Tables Vol C Tables 4.2.6.8 and 6.1.1.4'
Rh Rh -1.1178 0.9187 'International Tables Vol C Tables 4.2.6.8 and 6.1.1.4'

loop_
_geom_angle_atom_site_label_1
_geom_angle_atom_site_label_2
_geom_angle_atom_site_label_3
_geom_angle
_geom_angle_site_symmetry_1
_geom_angle_site_symmetry_3
_geom_angle_publ_flag
N22 Rh1 N12 86.28(13) . . ?
N22 Rh1 C41 157.76(17) . . ?
N12 Rh1 C41 99.10(16) . . ?
N22 Rh1 C45 99.53(17) . . ?
N12 Rh1 C45 156.29(17) . . ?
C41 Rh1 C45 67.41(19) . . ?
N22 Rh1 C42 161.15(16) . . ?
N12 Rh1 C42 101.83(16) . . ?
C41 Rh1 C42 38.34(18) . . ?
C45 Rh1 C42 79.9(2) . . ?
N22 Rh1 C44 101.06(17) . . ?
N12 Rh1 C44 162.86(18) . . ?
C41 Rh1 C44 79.98(19) . . ?
C45 Rh1 C44 38.16(19) . . ?
C42 Rh1 C44 66.8(2) . . ?
N31 C1 N21 107.8(3) . . ?
N31 C1 N11 108.3(3) . . ?
N21 C1 N11 108.4(3) . . ?
N31 C1 C2 111.4(3) . . ?
N21 C1 C2 111.2(3) . . ?
N11 C1 C2 109.5(3) . . ?
C3 C2 C7 119.4(4) . . ?
C3 C2 C1 119.8(3) . . ?
C7 C2 C1 120.6(4) . . ?
C4 C3 C2 120.2(4) . . ?
C3 C4 C5 120.6(5) . . ?
C6 C5 N1 120.9(5) . . ?
C6 C5 C4 119.3(4) . . ?
N1 C5 C4 119.8(5) . . ?
C5 C6 C7 120.5(4) . . ?
C2 C7 C6 120.0(4) . . ?
N12 N11 C15 110.5(3) . . ?
N12 N11 C1 119.5(3) . . ?
C15 N11 C1 128.3(4) . . ?
C13 N12 N11 105.3(3) . . ?
C13 N12 Rh1 133.7(3) . . ?
N11 N12 Rh1 121.0(2) . . ?
N12 C13 C14 110.8(4) . . ?
C15 C14 C13 106.4(4) . . ?
C14 C15 N11 107.1(4) . . ?
C25 N21 N22 111.4(3) . . ?
C25 N21 C1 129.6(4) . . ?
N22 N21 C1 118.3(3) . . ?
C23 N22 N21 104.9(4) . . ?
C23 N22 Rh1 132.0(3) . . ?
N21 N22 Rh1 122.9(3) . . ?
N22 C23 C24 110.8(4) . . ?
C23 C24 C25 106.4(4) . . ?
N21 C25 C24 106.5(4) . . ?
C35 N31 N32 111.4(4) . . ?
C35 N31 C1 128.5(4) . . ?
N32 N31 C1 120.0(3) . . ?
C33 N32 N31 104.5(4) . . ?
N32 C33 C34 111.6(4) . . ?
C35 C34 C33 105.3(4) . . ?
C34 C35 N31 107.1(4) . . ?
C42 C41 C46 106.1(4) . . ?
C42 C41 Rh1 71.4(3) . . ?
C46 C41 Rh1 95.9(3) . . ?
C41 C42 C43 105.7(4) . . ?
C41 C42 Rh1 70.3(3) . . ?
C43 C42 Rh1 96.7(3) . . ?
C47 C43 C44 101.9(4) . . ?
C47 C43 C42 101.1(4) . . ?
C44 C43 C42 99.8(4) . . ?
C45 C44 C43 105.8(4) . . ?
C45 C44 Rh1 70.2(3) . . ?
C43 C44 Rh1 96.8(3) . . ?
C44 C45 C46 106.5(4) . . ?
C44 C45 Rh1 71.7(3) . . ?
C46 C45 Rh1 96.4(3) . . ?
C45 C46 C47 101.3(4) . . ?
C45 C46 C41 100.2(4) . . ?
C47 C46 C41 100.2(4) . . ?
C43 C47 C46 94.1(4) . . ?
C51 B1 C71 105.6(3) . . ?
C51 B1 C81 112.5(3) . . ?
C71 B1 C81 110.5(3) . . ?
C51 B1 C61 111.9(3) . . ?
C71 B1 C61 113.8(3) . . ?
C81 B1 C61 102.7(3) . . ?
C52 C51 C56 115.8(4) . . ?
C52 C51 B1 122.0(3) . . ?
C56 C51 B1 122.2(4) . . ?
C53 C52 C51 123.4(4) . . ?
C52 C53 C54 120.3(4) . . ?
C52 C53 C57 122.0(4) . . ?
C54 C53 C57 117.6(4) . . ?
C55 C54 C53 117.8(4) . . ?
C56 C55 C54 121.0(4) . . ?
C56 C55 C58 119.3(4) . . ?
C54 C55 C58 119.5(4) . . ?
C55 C56 C51 121.7(4) . . ?
F2 C57 F3 106.1(4) . . ?
F2 C57 F1 106.8(5) . . ?
F3 C57 F1 105.2(5) . . ?
F2 C57 C53 112.6(4) . . ?
F3 C57 C53 113.0(4) . . ?
F1 C57 C53 112.5(4) . . ?
F5 C58 F4 108.1(5) . . ?
F5 C58 F6 106.1(5) . . ?
F4 C58 F6 103.5(4) . . ?
F5 C58 C55 112.8(4) . . ?
F4 C58 C55 112.5(5) . . ?
F6 C58 C55 113.1(4) . . ?
C66 C61 C62 115.6(4) . . ?
C66 C61 B1 124.8(4) . . ?
C62 C61 B1 119.3(4) . . ?
C63 C62 C61 122.0(4) . . ?
C64 C63 C62 121.0(4) . . ?
C64 C63 C67 119.5(4) . . ?
C62 C63 C67 119.5(4) . . ?
C63 C64 C65 119.0(4) . . ?
C64 C65 C66 120.0(4) . . ?
C64 C65 C68 120.0(4) . . ?
C66 C65 C68 120.0(4) . . ?
C61 C66 C65 122.3(4) . . ?
F9A C67 F9B 27.1(4) . . ?
F9A C67 F8C 124.0(7) . . ?
F9B C67 F8C 131.0(9) . . ?
F9A C67 F8A 108.1(4) . . ?
F9B C67 F8A 125.7(6) . . ?
F8C C67 F8A 24.0(5) . . ?
F9A C67 F8B 84.7(5) . . ?
F9B C67 F8B 107.1(4) . . ?
F8C C67 F8B 49.0(6) . . ?
F8A C67 F8B 25.7(4) . . ?
F9A C67 F7B 129.7(6) . . ?
F9B C67 F7B 107.2(4) . . ?
F8C C67 F7B 59.1(6) . . ?
F8A C67 F7B 83.0(5) . . ?
F8B C67 F7B 106.2(4) . . ?
F9A C67 F7A 107.6(3) . . ?
F9B C67 F7A 82.1(5) . . ?
F8C C67 F7A 83.6(5) . . ?
F8A C67 F7A 106.2(3) . . ?
F8B C67 F7A 125.0(6) . . ?
F7B C67 F7A 27.2(4) . . ?
F9A C67 F7C 80.0(5) . . ?
F9B C67 F7C 53.4(6) . . ?
F8C C67 F7C 106.7(4) . . ?
F8A C67 F7C 124.9(6) . . ?
F8B C67 F7C 132.1(8) . . ?
F7B C67 F7C 56.0(6) . . ?
F7A C67 F7C 29.2(4) . . ?
F9A C67 F9C 27.2(4) . . ?
F9B C67 F9C 54.1(6) . . ?
F8C C67 F9C 106.2(4) . . ?
F8A C67 F9C 85.4(5) . . ?
F8B C67 F9C 60.1(6) . . ?
F7B C67 F9C 142.8(8) . . ?
F7A C67 F9C 129.9(6) . . ?
F7C C67 F9C 105.2(4) . . ?
F9A C67 C63 111.7(4) . . ?
F9B C67 C63 114.8(6) . . ?
F8C C67 C63 114.1(6) . . ?
F8A C67 C63 111.3(4) . . ?
F8B C67 C63 112.4(6) . . ?
F7B C67 C63 108.6(6) . . ?
F7A C67 C63 111.6(4) . . ?
F7C C67 C63 115.5(6) . . ?
F9C C67 C63 108.5(6) . . ?
F10 C68 F12 106.4(3) . . ?
F10 C68 F11 105.5(3) . . ?
F12 C68 F11 105.3(3) . . ?
F10 C68 C65 113.4(3) . . ?
F12 C68 C65 113.3(4) . . ?
F11 C68 C65 112.2(3) . . ?
C76 C71 C72 115.7(4) . . ?
C76 C71 B1 121.9(4) . . ?
C72 C71 B1 122.2(3) . . ?
C73 C72 C71 121.9(4) . . ?
C72 C73 C74 121.1(4) . . ?
C72 C73 C77 122.3(4) . . ?
C74 C73 C77 116.6(4) . . ?
C75 C74 C73 118.4(4) . . ?
C74 C75 C76 120.3(4) . . ?
C74 C75 C78 120.9(4) . . ?
C76 C75 C78 118.7(4) . . ?
C71 C76 C75 122.6(4) . . ?
F14A C77 F13B 89.8(7) . . ?
F14A C77 F15C 71.5(5) . . ?
F13B C77 F15C 129.9(8) . . ?
F14A C77 F13A 109.2(4) . . ?
F13B C77 F13A 23.1(5) . . ?
F15C C77 F13A 123.4(6) . . ?
F14A C77 F14B 21.4(6) . . ?
F13B C77 F14B 108.1(4) . . ?
F15C C77 F14B 51.2(6) . . ?
F13A C77 F14B 123.7(8) . . ?
F14A C77 F13C 121.7(7) . . ?
F13B C77 F13C 44.8(6) . . ?
F15C C77 F13C 107.4(4) . . ?
F13A C77 F13C 22.3(5) . . ?
F14B C77 F13C 128.7(9) . . ?
F14A C77 F15B 122.9(7) . . ?
F13B C77 F15B 106.4(4) . . ?
F15C C77 F15B 56.0(6) . . ?
F13A C77 F15B 85.1(5) . . ?
F14B C77 F15B 105.7(4) . . ?
F13C C77 F15B 62.9(6) . . ?
F14A C77 F15A 106.2(3) . . ?
F13B C77 F15A 123.9(7) . . ?
F15C C77 F15A 35.4(5) . . ?
F13A C77 F15A 104.9(3) . . ?
F14B C77 F15A 86.6(5) . . ?
F13C C77 F15A 83.4(5) . . ?
F15B C77 F15A 22.1(5) . . ?
F14A C77 F14C 34.6(4) . . ?
F13B C77 F14C 61.7(6) . . ?
F15C C77 F14C 105.2(4) . . ?
F13A C77 F14C 84.4(5) . . ?
F14B C77 F14C 55.9(6) . . ?
F13C C77 F14C 104.2(4) . . ?
F15B C77 F14C 146.0(8) . . ?
F15A C77 F14C 137.7(5) . . ?
F14A C77 C73 113.7(4) . . ?
F13B C77 C73 111.2(7) . . ?
F15C C77 C73 118.9(6) . . ?
F13A C77 C73 112.1(4) . . ?
F14B C77 C73 114.7(7) . . ?
F13C C77 C73 116.0(6) . . ?
F15B C77 C73 110.3(7) . . ?
F15A C77 C73 110.2(4) . . ?
F14C C77 C73 103.6(5) . . ?
F17B C78 F18A 125.0(6) . . ?
F17B C78 F18B 107.3(4) . . ?
F18A C78 F18B 27.0(5) . . ?
F17B C78 F16C 55.1(6) . . ?
F18A C78 F16C 126.8(6) . . ?
F18B C78 F16C 137.7(8) . . ?
F17B C78 F17C 56.8(6) . . ?
F18A C78 F17C 77.2(5) . . ?
F18B C78 F17C 52.7(6) . . ?
F16C C78 F17C 107.0(4) . . ?
F17B C78 F16A 79.2(5) . . ?
F18A C78 F16A 107.8(4) . . ?
F18B C78 F16A 128.5(6) . . ?
F16C C78 F16A 25.6(5) . . ?
F17C C78 F16A 123.5(6) . . ?
F17B C78 F16B 107.0(4) . . ?
F18A C78 F16B 81.5(5) . . ?
F18B C78 F16B 106.8(4) . . ?
F16C C78 F16B 56.1(6) . . ?
F17C C78 F16B 132.3(8) . . ?
F16A C78 F16B 30.5(5) . . ?
F17B C78 F18C 138.6(7) . . ?
F18A C78 F18C 31.5(5) . . ?
F18B C78 F18C 58.5(6) . . ?
F16C C78 F18C 106.8(4) . . ?
F17C C78 F18C 106.8(4) . . ?
F16A C78 F18C 82.6(5) . . ?
F16B C78 F18C 53.0(6) . . ?
F17B C78 F17A 28.4(5) . . ?
F18A C78 F17A 105.7(3) . . ?
F18B C78 F17A 82.5(5) . . ?
F16C C78 F17A 82.9(5) . . ?
F17C C78 F17A 29.9(5) . . ?
F16A C78 F17A 105.5(3) . . ?
F16B C78 F17A 128.9(6) . . ?
F18C C78 F17A 132.1(6) . . ?
F17B C78 C75 112.9(6) . . ?
F18A C78 C75 113.5(4) . . ?
F18B C78 C75 110.9(6) . . ?
F16C C78 C75 111.4(6) . . ?
F17C C78 C75 115.9(6) . . ?
F16A C78 C75 112.8(4) . . ?
F16B C78 C75 111.7(6) . . ?
F18C C78 C75 108.4(5) . . ?
F17A C78 C75 111.0(4) . . ?
C86 C81 C82 116.1(3) . . ?
C86 C81 B1 123.8(4) . . ?
C82 C81 B1 119.8(4) . . ?
C83 C82 C81 122.1(4) . . ?
C84 C83 C82 120.3(4) . . ?
C84 C83 C87 121.1(4) . . ?
C82 C83 C87 118.6(4) . . ?
C85 C84 C83 119.0(4) . . ?
C84 C85 C86 120.9(4) . . ?
C84 C85 C88 120.4(4) . . ?
C86 C85 C88 118.7(4) . . ?
C85 C86 C81 121.6(4) . . ?
F21A C87 F20C 65.1(6) . . ?
F21A C87 F19A 109.0(4) . . ?
F20C C87 F19A 120.9(7) . . ?
F21A C87 F19B 125.1(7) . . ?
F20C C87 F19B 69.4(6) . . ?
F19A C87 F19B 70.6(5) . . ?
F21A C87 F19C 132.3(6) . . ?
F20C C87 F19C 107.7(4) . . ?
F19A C87 F19C 31.1(5) . . ?
F19B C87 F19C 42.7(6) . . ?
F21A C87 F20B 29.8(5) . . ?
F20C C87 F20B 38.4(6) . . ?
F19A C87 F20B 129.0(6) . . ?
F19B C87 F20B 106.7(4) . . ?
F19C C87 F20B 136.9(8) . . ?
F21A C87 F21B 77.7(5) . . ?
F20C C87 F21B 125.7(8) . . ?
F19A C87 F21B 38.9(5) . . ?
F19B C87 F21B 107.3(4) . . ?
F19C C87 F21B 69.9(5) . . ?
F20B C87 F21B 105.9(4) . . ?
F21A C87 F21C 44.3(5) . . ?
F20C C87 F21C 106.2(4) . . ?
F19A C87 F21C 74.2(5) . . ?
F19B C87 F21C 133.7(7) . . ?
F19C C87 F21C 105.0(4) . . ?
F20B C87 F21C 74.1(6) . . ?
F21B C87 F21C 36.3(5) . . ?
F21A C87 F20A 104.8(4) . . ?
F20C C87 F20A 40.0(6) . . ?
F19A C87 F20A 103.9(4) . . ?
F19B C87 F20A 34.8(5) . . ?
F19C C87 F20A 77.5(6) . . ?
F20B C87 F20A 78.1(6) . . ?
F21B C87 F20A 135.4(6) . . ?
F21C C87 F20A 140.6(6) . . ?
F21A C87 C83 113.4(4) . . ?
F20C C87 C83 120.4(6) . . ?
F19A C87 C83 115.4(4) . . ?
F19B C87 C83 115.3(6) . . ?
F19C C87 C83 110.1(6) . . ?
F20B C87 C83 111.3(6) . . ?
F21B C87 C83 109.9(6) . . ?
F21C C87 C83 106.4(6) . . ?
F20A C87 C83 109.4(4) . . ?
F22B C88 F24C 123.8(9) . . ?
F22B C88 F23A 82.9(5) . . ?
F24C C88 F23A 78.1(5) . . ?
F22B C88 F22C 44.4(7) . . ?
F24C C88 F22C 108.0(4) . . ?
F23A C88 F22C 121.5(7) . . ?
F22B C88 F23B 108.0(4) . . ?
F24C C88 F23B 50.7(6) . . ?
F23A C88 F23B 29.8(4) . . ?
F22C C88 F23B 134.0(9) . . ?
F22B C88 F24A 117.5(8) . . ?
F24C C88 F24A 30.9(5) . . ?
F23A C88 F24A 107.3(4) . . ?
F22C C88 F24A 84.1(6) . . ?
F23B C88 F24A 81.5(5) . . ?
F22B C88 F22A 23.8(5) . . ?
F24C C88 F22A 124.9(7) . . ?
F23A C88 F22A 106.5(3) . . ?
F22C C88 F22A 23.1(5) . . ?
F23B C88 F22A 129.1(6) . . ?
F24A C88 F22A 105.9(4) . . ?
F22B C88 F24B 106.5(4) . . ?
F24C C88 F24B 54.9(6) . . ?
F23A C88 F24B 129.3(6) . . ?
F22C C88 F24B 65.5(7) . . ?
F23B C88 F24B 105.3(4) . . ?
F24A C88 F24B 24.0(5) . . ?
F22A C88 F24B 88.5(6) . . ?
F22B C88 F23C 61.9(6) . . ?
F24C C88 F23C 105.9(4) . . ?
F23A C88 F23C 28.6(4) . . ?
F22C C88 F23C 105.9(4) . . ?
F23B C88 F23C 58.2(6) . . ?
F24A C88 F23C 132.9(6) . . ?
F22A C88 F23C 85.2(5) . . ?
F24B C88 F23C 149.5(9) . . ?
F22B C88 C85 118.5(7) . . ?
F24C C88 C85 117.5(6) . . ?
F23A C88 C85 113.8(4) . . ?
F22C C88 C85 113.2(7) . . ?
F23B C88 C85 112.6(6) . . ?
F24A C88 C85 112.6(4) . . ?
F22A C88 C85 110.3(4) . . ?
F24B C88 C85 104.9(7) . . ?
F23C C88 C85 105.3(6) . . ?
C3H C2H C1H 107.7(11) . . ?
C4H C3H C2H 119.6(12) . . ?
C5H C4H C3H 122.7(13) . . ?
C6H C5H C4H 115.9(14) . . ?

loop_
_geom_bond_atom_site_label_1
_geom_bond_atom_site_label_2
_geom_bond_distance
_geom_bond_site_symmetry_2
_geom_bond_publ_flag
Rh1 N22 2.069(4) . ?
Rh1 N12 2.075(3) . ?
Rh1 C41 2.110(5) . ?
Rh1 C45 2.118(4) . ?
Rh1 C42 2.124(5) . ?
Rh1 C44 2.137(4) . ?
N1 C5 1.389(6) . ?
C1 N31 1.442(5) . ?
C1 N21 1.474(5) . ?
C1 N11 1.481(5) . ?
C1 C2 1.517(5) . ?
C2 C3 1.388(6) . ?
C2 C7 1.389(5) . ?
C3 C4 1.384(6) . ?
C4 C5 1.392(7) . ?
C5 C6 1.375(7) . ?
C6 C7 1.398(6) . ?
N11 N12 1.362(5) . ?
N11 C15 1.365(5) . ?
N12 C13 1.330(5) . ?
C13 C14 1.388(6) . ?
C14 C15 1.349(7) . ?
N21 C25 1.346(6) . ?
N21 N22 1.364(5) . ?
N22 C23 1.344(5) . ?
C23 C24 1.370(7) . ?
C24 C25 1.379(7) . ?
N31 C35 1.347(6) . ?
N31 N32 1.371(5) . ?
N32 C33 1.303(6) . ?
C33 C34 1.409(7) . ?
C34 C35 1.344(7) . ?
C41 C42 1.390(7) . ?
C41 C46 1.543(6) . ?
C42 C43 1.544(7) . ?
C43 C47 1.518(7) . ?
C43 C44 1.523(8) . ?
C44 C45 1.391(7) . ?
C45 C46 1.515(7) . ?
C46 C47 1.538(7) . ?
B1 C51 1.638(6) . ?
B1 C71 1.645(6) . ?
B1 C81 1.646(5) . ?
B1 C61 1.650(6) . ?
C51 C52 1.389(6) . ?
C51 C56 1.401(5) . ?
C52 C53 1.376(6) . ?
C53 C54 1.393(6) . ?
C53 C57 1.483(7) . ?
C54 C55 1.392(7) . ?
C55 C56 1.392(6) . ?
C55 C58 1.495(6) . ?
C57 F2 1.322(6) . ?
C57 F3 1.331(6) . ?
C57 F1 1.335(6) . ?
C58 F5 1.283(6) . ?
C58 F4 1.319(6) . ?
C58 F6 1.320(6) . ?
C61 C66 1.390(6) . ?
C61 C62 1.398(6) . ?
C62 C63 1.392(6) . ?
C63 C64 1.356(6) . ?
C63 C67 1.520(5) . ?
C64 C65 1.382(6) . ?
C65 C66 1.397(6) . ?
C65 C68 1.487(6) . ?
C67 F9A 1.327(4) . ?
C67 F9B 1.328(4) . ?
C67 F8C 1.329(4) . ?
C67 F8A 1.331(4) . ?
C67 F8B 1.335(4) . ?
C67 F7B 1.337(4) . ?
C67 F7A 1.339(4) . ?
C67 F7C 1.341(4) . ?
C67 F9C 1.346(4) . ?
C68 F10 1.334(5) . ?
C68 F12 1.337(5) . ?
C68 F11 1.352(4) . ?
C71 C76 1.392(6) . ?
C71 C72 1.406(6) . ?
C72 C73 1.384(6) . ?
C73 C74 1.386(6) . ?
C73 C77 1.494(5) . ?
C74 C75 1.375(6) . ?
C75 C76 1.396(6) . ?
C75 C78 1.507(5) . ?
C77 F14A 1.317(4) . ?
C77 F13B 1.323(4) . ?
C77 F15C 1.324(4) . ?
C77 F13A 1.328(4) . ?
C77 F14B 1.331(4) . ?
C77 F13C 1.335(4) . ?
C77 F15B 1.346(4) . ?
C77 F15A 1.359(4) . ?
C77 F14C 1.363(4) . ?
C78 F17B 1.328(4) . ?
C78 F18A 1.329(4) . ?
C78 F18B 1.330(4) . ?
C78 F16C 1.331(4) . ?
C78 F17C 1.331(4) . ?
C78 F16A 1.332(4) . ?
C78 F16B 1.334(4) . ?
C78 F18C 1.335(4) . ?
C78 F17A 1.349(4) . ?
C81 C86 1.400(6) . ?
C81 C82 1.405(6) . ?
C82 C83 1.395(6) . ?
C83 C84 1.380(7) . ?
C83 C87 1.504(6) . ?
C84 C85 1.378(6) . ?
C85 C86 1.398(5) . ?
C85 C88 1.508(6) . ?
C87 F21A 1.317(4) . ?
C87 F20C 1.323(4) . ?
C87 F19A 1.324(4) . ?
C87 F19B 1.325(4) . ?
C87 F19C 1.334(4) . ?
C87 F20B 1.336(4) . ?
C87 F21B 1.338(4) . ?
C87 F21C 1.351(4) . ?
C87 F20A 1.371(4) . ?
C88 F22B 1.322(4) . ?
C88 F24C 1.327(4) . ?
C88 F23A 1.328(4) . ?
C88 F22C 1.328(4) . ?
C88 F23B 1.334(4) . ?
C88 F24A 1.336(4) . ?
C88 F22A 1.345(4) . ?
C88 F24B 1.347(4) . ?
C88 F23C 1.349(4) . ?
C1H C2H 1.559(16) . ?
C2H C3H 1.554(19) . ?
C3H C4H 1.447(17) . ?
C4H C5H 1.34(2) . ?
C5H C6H 1.258(18) . ?
